data_7106365
loop_
_publ_author_name
'Hayato Tsurugi'
'Haruki Nagae'
'Kazushi Mashima'

_publ_section_title
;
 First isolation of fully delocalized mixed-valent imido-bridged [Ti2]7+
 complexes by one-electron reduction of [(C5R5)TiCl]2(m-NAr)2
;
_journal_name_full Chem.Commun.
_journal_page_first 5620
_journal_paper_doi 10.1039/c1cc10757g
_journal_volume 47
_journal_year 2011
_chemical_formula_moiety 'C21 H27 Cl2 F6 N Si Ti'
_chemical_formula_sum 'C21 H27 Cl2 F6 N Si Ti'
_chemical_formula_weight 554.33
_chemical_name_common 3b
_chemical_name_systematic
;
?
;
_space_group_IT_number 14
_symmetry_cell_setting monoclinic
_symmetry_Int_Tables_number 14
_symmetry_space_group_name_Hall '-P 2ybc'
_symmetry_space_group_name_H-M 'P 1 21/c 1'
_atom_sites_solution_hydrogens geom
_atom_sites_solution_primary direct
_atom_sites_solution_secondary difmap
_audit_creation_method SHELXL-97
_cell_angle_alpha 90.00
_cell_angle_beta 91.014(7)
_cell_angle_gamma 90.00
_cell_formula_units_Z 8
_cell_length_a 8.9074(9)
_cell_length_b 14.6224(16)
_cell_length_c 38.661(5)
_cell_measurement_reflns_used 5493
_cell_measurement_temperature 113(2)
_cell_measurement_theta_max 27.42
_cell_measurement_theta_min 3.08
_cell_volume 5034.7(10)
_computing_cell_refinement CrystalClear
_computing_data_collection CrystalClear
_computing_data_reduction CrystalStructure
_computing_molecular_graphics ORTEP-III
_computing_publication_material 'CrystalStructure 3.8'
_computing_structure_refinement SHELXL
_computing_structure_solution SIR92
_diffrn_ambient_temperature 113(2)
_diffrn_detector_area_resol_mean 7.314
_diffrn_measured_fraction_theta_full 0.985
_diffrn_measured_fraction_theta_max 0.985
_diffrn_measurement_device_type 'Rigaku Mercury'
_diffrn_measurement_method \w
_diffrn_radiation_monochromator graphite
_diffrn_radiation_source 'fine-focus sealed tube'
_diffrn_radiation_type MoK\a
_diffrn_radiation_wavelength 0.71075
_diffrn_reflns_av_R_equivalents 0.1669
_diffrn_reflns_av_sigmaI/netI 0.1719
_diffrn_reflns_limit_h_max 11
_diffrn_reflns_limit_h_min -11
_diffrn_reflns_limit_k_max 18
_diffrn_reflns_limit_k_min -18
_diffrn_reflns_limit_l_max 50
_diffrn_reflns_limit_l_min -49
_diffrn_reflns_number 45285
_diffrn_reflns_theta_full 27.46
_diffrn_reflns_theta_max 27.46
_diffrn_reflns_theta_min 3.08
_exptl_absorpt_coefficient_mu 0.654
_exptl_absorpt_correction_T_max 0.9557
_exptl_absorpt_correction_T_min 0.8537
_exptl_absorpt_correction_type multi-scan
_exptl_absorpt_process_details 'REQAB (Rigaku, 1998)'
_exptl_crystal_colour red
_exptl_crystal_density_diffrn 1.463
_exptl_crystal_density_method 'not measured'
_exptl_crystal_description platelet
_exptl_crystal_F_000 2272
_exptl_crystal_size_max 0.25
_exptl_crystal_size_mid 0.20
_exptl_crystal_size_min 0.07
_refine_diff_density_max 0.736
_refine_diff_density_min -1.173
_refine_diff_density_rms 0.238
_refine_ls_extinction_method none
_refine_ls_goodness_of_fit_ref 1.091
_refine_ls_hydrogen_treatment constr
_refine_ls_matrix_type full
_refine_ls_number_parameters 593
_refine_ls_number_reflns 11349
_refine_ls_number_restraints 0
_refine_ls_restrained_S_all 1.091
_refine_ls_R_factor_all 0.2123
_refine_ls_R_factor_gt 0.1166
_refine_ls_shift/su_max 0.000
_refine_ls_shift/su_mean 0.000
_refine_ls_structure_factor_coef Fsqd
_refine_ls_weighting_details 'calc w=1/[\s^2^(Fo^2^)+(0.1517P)^2^+17.5068P] where P=(Fo^2^+2Fc^2^)/3'
_refine_ls_weighting_scheme calc
_refine_ls_wR_factor_gt 0.2918
_refine_ls_wR_factor_ref 0.3618
_reflns_number_gt 5755
_reflns_number_total 11349
_reflns_threshold_expression >2sigma(I)
_cod_data_source_file c1cc10757g.txt
_cod_data_source_block 3b
_cod_database_code 7106365

loop_
_symmetry_equiv_pos_as_xyz
'x, y, z'
'-x, y+1/2, -z+1/2'
'-x, -y, -z'
'x, -y-1/2, z-1/2'

loop_
_atom_site_label
_atom_site_type_symbol
_atom_site_fract_x
_atom_site_fract_y
_atom_site_fract_z
_atom_site_U_iso_or_equiv
_atom_site_adp_type
_atom_site_occupancy
_atom_site_symmetry_multiplicity
_atom_site_calc_flag
_atom_site_refinement_flags
_atom_site_disorder_assembly
_atom_site_disorder_group
Ti1 Ti 0.99622(18) 0.19803(10) 0.53993(4) 0.0256(4) Uani 1 1 d . . .
Ti2 Ti 0.49291(17) 0.25295(11) 0.21218(4) 0.0261(4) Uani 1 1 d . . .
Cl1 Cl 1.1681(3) 0.2953(2) 0.56274(7) 0.0499(7) Uani 1 1 d . . .
Cl2 Cl 1.1381(3) 0.06999(17) 0.53242(7) 0.0425(6) Uani 1 1 d . . .
Cl3 Cl 0.7190(3) 0.29156(19) 0.19086(6) 0.0431(6) Uani 1 1 d . . .
Cl4 Cl 0.5165(3) 0.09778(15) 0.21907(6) 0.0384(6) Uani 1 1 d . . .
Si1 Si 1.1337(3) 0.29208(17) 0.47217(7) 0.0300(6) Uani 1 1 d . . .
Si2 Si 0.6858(3) 0.30624(19) 0.28123(7) 0.0333(6) Uani 1 1 d . . .
F1 F 0.5656(8) 0.0455(4) 0.42751(17) 0.0587(18) Uani 1 1 d . . .
F2 F 0.7353(7) 0.0676(5) 0.39097(18) 0.0631(19) Uani 1 1 d . . .
F3 F 0.5156(7) 0.1287(4) 0.38350(16) 0.0565(17) Uani 1 1 d . . .
F4 F 0.4689(9) 0.4421(5) 0.4162(2) 0.092(3) Uani 1 1 d . . .
F5 F 0.6868(9) 0.5001(5) 0.4209(3) 0.105(3) Uani 1 1 d . . .
F6 F 0.5556(10) 0.4840(5) 0.46481(18) 0.079(2) Uani 1 1 d . . .
F7 F 0.1437(8) 0.5128(4) 0.31774(17) 0.0628(19) Uani 1 1 d . . .
F8 F 0.2539(9) 0.4729(6) 0.3644(2) 0.103(3) Uani 1 1 d . . .
F9 F 0.0253(9) 0.4364(5) 0.3544(2) 0.078(2) Uani 1 1 d . . .
F10 F 0.1040(7) 0.0541(4) 0.29798(15) 0.0521(16) Uani 1 1 d . . .
F11 F 0.2427(6) 0.0550(4) 0.34434(18) 0.0564(18) Uani 1 1 d . . .
F12 F 0.0206(6) 0.1093(4) 0.34522(15) 0.0454(15) Uani 1 1 d . . .
N1 N 0.9720(8) 0.2466(4) 0.49352(17) 0.0239(15) Uani 1 1 d . . .
N2 N 0.5045(8) 0.2898(5) 0.25993(18) 0.0254(16) Uani 1 1 d . . .
C1 C 0.8423(10) 0.2559(6) 0.4708(2) 0.0280(19) Uani 1 1 d . . .
C2 C 0.7920(10) 0.1803(6) 0.4510(2) 0.0270(19) Uani 1 1 d . . .
H2 H 0.8387 0.1224 0.4539 0.032 Uiso 1 1 calc R . .
C3 C 0.6753(10) 0.1905(6) 0.4274(2) 0.030(2) Uani 1 1 d . . .
C4 C 0.6087(10) 0.2762(6) 0.4214(2) 0.029(2) Uani 1 1 d . . .
H4 H 0.5321 0.2840 0.4043 0.035 Uiso 1 1 calc R . .
C5 C 0.6594(11) 0.3495(6) 0.4416(2) 0.032(2) Uani 1 1 d . . .
C6 C 0.7754(10) 0.3399(6) 0.4655(2) 0.0275(19) Uani 1 1 d . . .
H6 H 0.8094 0.3915 0.4784 0.033 Uiso 1 1 calc R . .
C7 C 0.6228(11) 0.1088(7) 0.4078(3) 0.039(2) Uani 1 1 d . . .
C8 C 0.5929(12) 0.4440(7) 0.4354(3) 0.042(3) Uani 1 1 d . . .
C9 C 0.7518(10) 0.2440(6) 0.5588(2) 0.030(2) Uani 1 1 d . . .
C10 C 0.8504(10) 0.2467(6) 0.5878(2) 0.028(2) Uani 1 1 d . . .
C11 C 0.9039(10) 0.1561(6) 0.5955(2) 0.0283(19) Uani 1 1 d . . .
C12 C 0.8354(10) 0.0956(6) 0.5704(2) 0.0268(19) Uani 1 1 d . . .
C13 C 0.7413(9) 0.1486(6) 0.5477(2) 0.0255(19) Uani 1 1 d . . .
C14 C 0.6565(11) 0.3193(6) 0.5459(3) 0.036(2) Uani 1 1 d . . .
H14A H 0.7162 0.3755 0.5447 0.043 Uiso 1 1 calc R . .
H14B H 0.5728 0.3286 0.5617 0.043 Uiso 1 1 calc R . .
H14C H 0.6170 0.3041 0.5228 0.043 Uiso 1 1 calc R . .
C15 C 0.8791(12) 0.3310(7) 0.6088(3) 0.040(2) Uani 1 1 d . . .
H15A H 0.7954 0.3409 0.6245 0.048 Uiso 1 1 calc R . .
H15B H 0.8883 0.3837 0.5933 0.048 Uiso 1 1 calc R . .
H15C H 0.9723 0.3236 0.6223 0.048 Uiso 1 1 calc R . .
C16 C 1.0108(10) 0.1304(6) 0.6238(2) 0.035(2) Uani 1 1 d . . .
H16A H 1.0693 0.1842 0.6308 0.042 Uiso 1 1 calc R . .
H16B H 1.0787 0.0827 0.6156 0.042 Uiso 1 1 calc R . .
H16C H 0.9548 0.1074 0.6436 0.042 Uiso 1 1 calc R . .
C17 C 0.8464(11) -0.0071(6) 0.5700(3) 0.035(2) Uani 1 1 d . . .
H17A H 0.9409 -0.0261 0.5812 0.042 Uiso 1 1 calc R . .
H17B H 0.8436 -0.0289 0.5460 0.042 Uiso 1 1 calc R . .
H17C H 0.7618 -0.0332 0.5825 0.042 Uiso 1 1 calc R . .
C18 C 0.6336(10) 0.1087(7) 0.5218(2) 0.032(2) Uani 1 1 d . . .
H18A H 0.5413 0.0907 0.5334 0.039 Uiso 1 1 calc R . .
H18B H 0.6790 0.0549 0.5111 0.039 Uiso 1 1 calc R . .
H18C H 0.6100 0.1543 0.5040 0.039 Uiso 1 1 calc R . .
C19 C 1.1470(11) 0.4183(7) 0.4814(3) 0.044(3) Uani 1 1 d . . .
H19A H 1.1331 0.4290 0.5062 0.053 Uiso 1 1 calc R . .
H19B H 1.0688 0.4508 0.4682 0.053 Uiso 1 1 calc R . .
H19C H 1.2460 0.4408 0.4747 0.053 Uiso 1 1 calc R . .
C20 C 1.3111(10) 0.2324(7) 0.4838(3) 0.038(2) Uani 1 1 d . . .
H20A H 1.3078 0.1698 0.4748 0.046 Uiso 1 1 calc R . .
H20B H 1.3234 0.2307 0.5090 0.046 Uiso 1 1 calc R . .
H20C H 1.3959 0.2652 0.4738 0.046 Uiso 1 1 calc R . .
C21 C 1.1058(11) 0.2730(7) 0.4246(2) 0.038(2) Uani 1 1 d . . .
H21A H 1.0195 0.3088 0.4163 0.045 Uiso 1 1 calc R . .
H21B H 1.0872 0.2079 0.4203 0.045 Uiso 1 1 calc R . .
H21C H 1.1960 0.2922 0.4125 0.045 Uiso 1 1 calc R . .
C22 C 0.3843(10) 0.2871(6) 0.2835(2) 0.0286(19) Uani 1 1 d . . .
C23 C 0.3308(11) 0.3646(6) 0.2991(2) 0.033(2) Uani 1 1 d . . .
H23 H 0.3727 0.4225 0.2937 0.040 Uiso 1 1 calc R . .
C24 C 0.2157(11) 0.3590(6) 0.3228(2) 0.030(2) Uani 1 1 d . . .
C25 C 0.1508(10) 0.2745(6) 0.3315(2) 0.029(2) Uani 1 1 d . . .
H25 H 0.0700 0.2716 0.3471 0.034 Uiso 1 1 calc R . .
C26 C 0.2067(9) 0.1963(5) 0.3168(2) 0.0240(18) Uani 1 1 d . . .
C27 C 0.3231(10) 0.2022(6) 0.2928(2) 0.030(2) Uani 1 1 d . . .
H27 H 0.3611 0.1478 0.2827 0.036 Uiso 1 1 calc R . .
C28 C 0.1604(12) 0.4450(7) 0.3405(3) 0.039(2) Uani 1 1 d . . .
C29 C 0.1415(11) 0.1049(6) 0.3258(2) 0.034(2) Uani 1 1 d . . .
C30 C 0.2534(10) 0.3235(6) 0.2033(2) 0.030(2) Uani 1 1 d . . .
C31 C 0.2426(11) 0.2328(7) 0.1923(3) 0.042(3) Uani 1 1 d . . .
C32 C 0.3335(12) 0.2210(7) 0.1630(3) 0.040(2) Uani 1 1 d . . .
C33 C 0.4047(11) 0.3051(7) 0.1566(2) 0.039(2) Uani 1 1 d . . .
C34 C 0.3584(10) 0.3687(6) 0.1820(2) 0.035(2) Uani 1 1 d . . .
C35 C 0.1473(12) 0.3684(9) 0.2288(3) 0.055(3) Uani 1 1 d . . .
H35A H 0.0582 0.3911 0.2164 0.066 Uiso 1 1 calc R . .
H35B H 0.1987 0.4195 0.2404 0.066 Uiso 1 1 calc R . .
H35C H 0.1170 0.3233 0.2461 0.066 Uiso 1 1 calc R . .
C36 C 0.1370(13) 0.1620(9) 0.2061(4) 0.065(4) Uani 1 1 d . . .
H36A H 0.0336 0.1782 0.1995 0.078 Uiso 1 1 calc R . .
H36B H 0.1468 0.1597 0.2314 0.078 Uiso 1 1 calc R . .
H36C H 0.1618 0.1021 0.1964 0.078 Uiso 1 1 calc R . .
C37 C 0.3564(15) 0.1370(9) 0.1415(3) 0.070(4) Uani 1 1 d . . .
H37A H 0.4609 0.1346 0.1340 0.083 Uiso 1 1 calc R . .
H37B H 0.2893 0.1390 0.1211 0.083 Uiso 1 1 calc R . .
H37C H 0.3341 0.0826 0.1552 0.083 Uiso 1 1 calc R . .
C38 C 0.5002(15) 0.3273(10) 0.1254(3) 0.068(4) Uani 1 1 d . . .
H38A H 0.4348 0.3456 0.1059 0.082 Uiso 1 1 calc R . .
H38B H 0.5582 0.2732 0.1189 0.082 Uiso 1 1 calc R . .
H38C H 0.5690 0.3776 0.1312 0.082 Uiso 1 1 calc R . .
C39 C 0.3985(14) 0.4670(7) 0.1856(3) 0.058(3) Uani 1 1 d . . .
H39A H 0.3237 0.5044 0.1732 0.070 Uiso 1 1 calc R . .
H39B H 0.4977 0.4776 0.1758 0.070 Uiso 1 1 calc R . .
H39C H 0.4006 0.4838 0.2101 0.070 Uiso 1 1 calc R . .
C40 C 0.7765(11) 0.4125(7) 0.2678(3) 0.044(3) Uani 1 1 d . . .
H40A H 0.7832 0.4138 0.2426 0.053 Uiso 1 1 calc R . .
H40B H 0.8776 0.4158 0.2782 0.053 Uiso 1 1 calc R . .
H40C H 0.7171 0.4649 0.2756 0.053 Uiso 1 1 calc R . .
C41 C 0.6599(13) 0.3139(11) 0.3291(3) 0.069(4) Uani 1 1 d . . .
H41A H 0.5964 0.2633 0.3367 0.083 Uiso 1 1 calc R . .
H41B H 0.6118 0.3722 0.3347 0.083 Uiso 1 1 calc R . .
H41C H 0.7579 0.3103 0.3409 0.083 Uiso 1 1 calc R . .
C42 C 0.8046(11) 0.2033(7) 0.2735(3) 0.049(3) Uani 1 1 d . . .
H42A H 0.8167 0.1947 0.2486 0.059 Uiso 1 1 calc R . .
H42B H 0.7561 0.1493 0.2833 0.059 Uiso 1 1 calc R . .
H42C H 0.9034 0.2120 0.2846 0.059 Uiso 1 1 calc R . .

loop_
_atom_site_aniso_label
_atom_site_aniso_U_11
_atom_site_aniso_U_22
_atom_site_aniso_U_33
_atom_site_aniso_U_23
_atom_site_aniso_U_13
_atom_site_aniso_U_12
Ti1 0.0298(9) 0.0213(8) 0.0258(8) -0.0005(6) -0.0001(7) 0.0001(7)
Ti2 0.0308(9) 0.0219(8) 0.0255(8) 0.0010(6) -0.0002(7) 0.0011(7)
Cl1 0.0463(15) 0.0683(19) 0.0350(13) -0.0105(12) 0.0003(11) -0.0245(14)
Cl2 0.0457(15) 0.0362(13) 0.0460(14) 0.0106(11) 0.0131(12) 0.0172(11)
Cl3 0.0327(13) 0.0620(17) 0.0348(13) 0.0017(12) 0.0029(10) -0.0002(12)
Cl4 0.0444(14) 0.0248(12) 0.0457(14) -0.0029(10) -0.0082(11) 0.0072(10)
Si1 0.0305(14) 0.0279(13) 0.0315(13) 0.0015(11) 0.0004(11) -0.0037(11)
Si2 0.0292(14) 0.0411(16) 0.0297(13) 0.0002(11) -0.0013(11) -0.0049(12)
F1 0.078(5) 0.032(3) 0.065(4) 0.003(3) -0.008(4) -0.025(3)
F2 0.052(4) 0.065(4) 0.072(5) -0.039(4) -0.006(3) 0.003(3)
F3 0.070(4) 0.046(4) 0.052(4) -0.010(3) -0.030(3) 0.002(3)
F4 0.091(5) 0.047(4) 0.135(7) -0.012(4) -0.080(5) 0.024(4)
F5 0.089(6) 0.043(4) 0.184(10) 0.054(5) 0.043(6) 0.009(4)
F6 0.125(7) 0.048(4) 0.063(5) -0.007(3) -0.016(4) 0.049(4)
F7 0.097(5) 0.028(3) 0.064(4) 0.002(3) 0.024(4) 0.019(3)
F8 0.109(6) 0.085(6) 0.112(7) -0.079(5) -0.064(5) 0.054(5)
F9 0.088(5) 0.044(4) 0.104(6) -0.008(4) 0.051(5) 0.009(4)
F10 0.074(4) 0.036(3) 0.047(4) -0.005(3) 0.005(3) -0.019(3)
F11 0.045(4) 0.042(4) 0.082(5) 0.036(3) -0.011(3) 0.000(3)
F12 0.040(3) 0.041(3) 0.055(4) 0.004(3) 0.023(3) -0.002(3)
N1 0.029(4) 0.019(4) 0.023(4) -0.001(3) -0.006(3) -0.002(3)
N2 0.024(4) 0.018(4) 0.033(4) 0.004(3) 0.003(3) -0.001(3)
C1 0.028(5) 0.025(5) 0.032(5) 0.004(4) 0.002(4) -0.006(4)
C2 0.032(5) 0.020(4) 0.029(5) -0.001(3) 0.000(4) 0.007(4)
C3 0.027(5) 0.033(5) 0.030(5) 0.005(4) -0.006(4) -0.009(4)
C4 0.035(5) 0.018(4) 0.035(5) 0.006(4) -0.001(4) 0.003(4)
C5 0.044(6) 0.026(5) 0.025(4) 0.006(4) 0.007(4) -0.003(4)
C6 0.036(5) 0.022(4) 0.025(4) -0.003(4) 0.008(4) -0.003(4)
C7 0.041(6) 0.033(5) 0.042(6) -0.015(5) -0.005(5) -0.001(5)
C8 0.043(6) 0.023(5) 0.059(7) 0.005(5) -0.012(5) 0.004(5)
C9 0.033(5) 0.031(5) 0.026(5) -0.007(4) 0.001(4) 0.004(4)
C10 0.034(5) 0.025(5) 0.025(4) -0.013(4) 0.008(4) -0.004(4)
C11 0.030(5) 0.031(5) 0.024(4) -0.004(4) 0.001(4) -0.003(4)
C12 0.034(5) 0.024(4) 0.022(4) -0.005(3) 0.001(4) -0.005(4)
C13 0.024(4) 0.026(5) 0.027(4) -0.004(4) 0.007(4) 0.005(4)
C14 0.038(5) 0.027(5) 0.044(6) 0.010(4) 0.013(4) 0.015(4)
C15 0.049(6) 0.034(5) 0.038(5) -0.016(4) 0.006(5) -0.006(5)
C16 0.034(5) 0.028(5) 0.042(6) -0.002(4) -0.007(4) 0.000(4)
C17 0.040(6) 0.027(5) 0.037(5) 0.002(4) -0.003(4) -0.005(4)
C18 0.027(5) 0.039(5) 0.031(5) 0.008(4) -0.004(4) -0.009(4)
C19 0.037(6) 0.036(6) 0.061(7) 0.004(5) 0.016(5) -0.014(5)
C20 0.036(5) 0.031(5) 0.048(6) -0.001(4) 0.012(5) 0.004(4)
C21 0.029(5) 0.056(6) 0.029(5) 0.008(4) 0.004(4) 0.006(5)
C22 0.029(5) 0.033(5) 0.025(4) 0.000(4) 0.009(4) 0.005(4)
C23 0.046(6) 0.021(5) 0.033(5) -0.010(4) 0.001(4) 0.003(4)
C24 0.044(6) 0.016(4) 0.031(5) -0.006(3) -0.004(4) 0.005(4)
C25 0.031(5) 0.034(5) 0.021(4) -0.002(4) 0.001(4) -0.003(4)
C26 0.027(5) 0.016(4) 0.029(4) -0.002(3) 0.000(4) 0.001(4)
C27 0.034(5) 0.028(5) 0.029(5) 0.002(4) 0.001(4) 0.002(4)
C28 0.042(6) 0.030(5) 0.045(6) -0.008(5) 0.010(5) 0.006(5)
C29 0.039(5) 0.032(5) 0.031(5) 0.005(4) -0.001(4) 0.004(4)
C30 0.031(5) 0.038(5) 0.022(4) 0.004(4) 0.002(4) 0.013(4)
C31 0.034(5) 0.045(6) 0.045(6) 0.006(5) -0.014(5) -0.011(5)
C32 0.053(6) 0.034(5) 0.033(5) -0.006(4) -0.014(5) 0.010(5)
C33 0.042(6) 0.056(7) 0.019(4) 0.001(4) -0.005(4) 0.007(5)
C34 0.034(5) 0.030(5) 0.040(6) 0.004(4) -0.002(4) 0.003(4)
C35 0.042(6) 0.093(9) 0.029(5) -0.003(6) -0.005(5) 0.031(6)
C36 0.047(7) 0.061(8) 0.087(10) 0.037(7) -0.022(7) -0.012(6)
C37 0.089(10) 0.053(8) 0.066(8) -0.021(6) -0.032(7) 0.025(7)
C38 0.067(8) 0.108(11) 0.029(6) 0.019(7) -0.003(6) 0.000(8)
C39 0.072(8) 0.041(7) 0.062(8) 0.012(6) -0.018(6) 0.001(6)
C40 0.038(6) 0.036(6) 0.057(7) -0.011(5) 0.000(5) -0.007(5)
C41 0.046(7) 0.125(13) 0.035(6) -0.006(7) -0.012(5) -0.010(7)
C42 0.028(5) 0.038(6) 0.080(8) 0.012(6) -0.017(5) -0.004(5)

loop_
_atom_type_symbol
_atom_type_description
_atom_type_scat_dispersion_real
_atom_type_scat_dispersion_imag
_atom_type_scat_source
C C 0.0033 0.0016 'International Tables Vol C Tables 4.2.6.8 and 6.1.1.4'
H H 0.0000 0.0000 'International Tables Vol C Tables 4.2.6.8 and 6.1.1.4'
Cl Cl 0.1484 0.1585 'International Tables Vol C Tables 4.2.6.8 and 6.1.1.4'
F F 0.0171 0.0103 'International Tables Vol C Tables 4.2.6.8 and 6.1.1.4'
N N 0.0061 0.0033 'International Tables Vol C Tables 4.2.6.8 and 6.1.1.4'
Si Si 0.0817 0.0704 'International Tables Vol C Tables 4.2.6.8 and 6.1.1.4'
Ti Ti 0.2776 0.4457 'International Tables Vol C Tables 4.2.6.8 and 6.1.1.4'

loop_
_geom_angle_atom_site_label_1
_geom_angle_atom_site_label_2
_geom_angle_atom_site_label_3
_geom_angle
_geom_angle_site_symmetry_1
_geom_angle_site_symmetry_3
_geom_angle_publ_flag
N1 Ti1 Cl1 101.2(2) . . ?
N1 Ti1 Cl2 103.6(2) . . ?
Cl1 Ti1 Cl2 101.14(12) . . ?
N1 Ti1 C10 123.7(3) . . ?
Cl1 Ti1 C10 83.3(2) . . ?
Cl2 Ti1 C10 130.8(2) . . ?
N1 Ti1 C11 152.9(3) . . ?
Cl1 Ti1 C11 93.0(2) . . ?
Cl2 Ti1 C11 95.9(2) . . ?
C10 Ti1 C11 35.0(3) . . ?
N1 Ti1 C12 128.8(3) . . ?
Cl1 Ti1 C12 127.5(2) . . ?
Cl2 Ti1 C12 83.5(2) . . ?
C10 Ti1 C12 57.8(3) . . ?
C11 Ti1 C12 35.0(3) . . ?
N1 Ti1 C9 95.3(3) . . ?
Cl1 Ti1 C9 108.5(2) . . ?
Cl2 Ti1 C9 140.8(2) . . ?
C10 Ti1 C9 34.3(3) . . ?
C11 Ti1 C9 58.1(3) . . ?
C12 Ti1 C9 58.2(3) . . ?
N1 Ti1 C13 97.8(3) . . ?
Cl1 Ti1 C13 140.8(2) . . ?
Cl2 Ti1 C13 107.2(2) . . ?
C10 Ti1 C13 57.7(3) . . ?
C11 Ti1 C13 58.1(3) . . ?
C12 Ti1 C13 34.7(3) . . ?
C9 Ti1 C13 35.4(3) . . ?
N2 Ti2 Cl3 104.3(2) . . ?
N2 Ti2 Cl4 99.3(2) . . ?
Cl3 Ti2 Cl4 102.07(11) . . ?
N2 Ti2 C31 112.4(3) . . ?
Cl3 Ti2 C31 138.9(3) . . ?
Cl4 Ti2 C31 89.9(3) . . ?
N2 Ti2 C34 106.9(3) . . ?
Cl3 Ti2 C34 95.1(2) . . ?
Cl4 Ti2 C34 143.9(2) . . ?
C31 Ti2 C34 57.5(3) . . ?
N2 Ti2 C30 92.8(3) . . ?
Cl3 Ti2 C30 129.7(2) . . ?
Cl4 Ti2 C30 121.6(3) . . ?
C31 Ti2 C30 34.1(3) . . ?
C34 Ti2 C30 34.7(3) . . ?
N2 Ti2 C33 141.4(3) . . ?
Cl3 Ti2 C33 82.8(3) . . ?
Cl4 Ti2 C33 116.5(3) . . ?
C31 Ti2 C33 57.0(4) . . ?
C34 Ti2 C33 34.6(3) . . ?
C30 Ti2 C33 57.1(3) . . ?
N2 Ti2 C32 146.7(3) . . ?
Cl3 Ti2 C32 106.1(3) . . ?
Cl4 Ti2 C32 87.2(2) . . ?
C31 Ti2 C32 34.5(4) . . ?
C34 Ti2 C32 57.4(3) . . ?
C30 Ti2 C32 57.1(3) . . ?
C33 Ti2 C32 34.1(3) . . ?
N1 Si1 C20 113.6(4) . . ?
N1 Si1 C21 107.6(4) . . ?
C20 Si1 C21 105.4(5) . . ?
N1 Si1 C19 108.8(4) . . ?
C20 Si1 C19 111.4(5) . . ?
C21 Si1 C19 109.9(5) . . ?
N2 Si2 C40 112.2(4) . . ?
N2 Si2 C42 108.8(4) . . ?
C40 Si2 C42 112.6(5) . . ?
N2 Si2 C41 109.4(4) . . ?
C40 Si2 C41 107.0(6) . . ?
C42 Si2 C41 106.6(6) . . ?
C1 N1 Si1 108.9(5) . . ?
C1 N1 Ti1 132.2(5) . . ?
Si1 N1 Ti1 118.9(4) . . ?
C22 N2 Si2 112.8(6) . . ?
C22 N2 Ti2 125.4(6) . . ?
Si2 N2 Ti2 120.3(4) . . ?
C6 C1 C2 118.9(8) . . ?
C6 C1 N1 120.9(8) . . ?
C2 C1 N1 119.9(8) . . ?
C3 C2 C1 120.1(8) . . ?
C3 C2 H2 119.9 . . ?
C1 C2 H2 119.9 . . ?
C2 C3 C4 121.2(8) . . ?
C2 C3 C7 118.5(8) . . ?
C4 C3 C7 120.3(8) . . ?
C5 C4 C3 117.4(8) . . ?
C5 C4 H4 121.3 . . ?
C3 C4 H4 121.3 . . ?
C6 C5 C4 121.8(8) . . ?
C6 C5 C8 118.9(8) . . ?
C4 C5 C8 119.1(8) . . ?
C1 C6 C5 120.4(8) . . ?
C1 C6 H6 119.8 . . ?
C5 C6 H6 119.8 . . ?
F1 C7 F2 105.4(8) . . ?
F1 C7 F3 106.2(8) . . ?
F2 C7 F3 106.4(8) . . ?
F1 C7 C3 113.1(8) . . ?
F2 C7 C3 112.1(8) . . ?
F3 C7 C3 113.0(8) . . ?
F5 C8 F4 108.0(10) . . ?
F5 C8 F6 105.3(9) . . ?
F4 C8 F6 105.8(9) . . ?
F5 C8 C5 112.8(9) . . ?
F4 C8 C5 112.9(8) . . ?
F6 C8 C5 111.5(8) . . ?
C10 C9 C13 107.2(8) . . ?
C10 C9 C14 126.4(8) . . ?
C13 C9 C14 125.5(8) . . ?
C10 C9 Ti1 72.3(5) . . ?
C13 C9 Ti1 72.4(5) . . ?
C14 C9 Ti1 128.8(6) . . ?
C9 C10 C11 109.6(7) . . ?
C9 C10 C15 123.5(8) . . ?
C11 C10 C15 126.6(8) . . ?
C9 C10 Ti1 73.4(5) . . ?
C11 C10 Ti1 72.7(5) . . ?
C15 C10 Ti1 125.2(6) . . ?
C10 C11 C12 107.0(7) . . ?
C10 C11 C16 126.2(8) . . ?
C12 C11 C16 126.9(8) . . ?
C10 C11 Ti1 72.3(5) . . ?
C12 C11 Ti1 72.5(5) . . ?
C16 C11 Ti1 120.0(6) . . ?
C13 C12 C11 108.5(8) . . ?
C13 C12 C17 124.9(8) . . ?
C11 C12 C17 126.3(8) . . ?
C13 C12 Ti1 73.1(5) . . ?
C11 C12 Ti1 72.4(5) . . ?
C17 C12 Ti1 125.4(6) . . ?
C12 C13 C9 107.6(7) . . ?
C12 C13 C18 124.2(8) . . ?
C9 C13 C18 127.4(8) . . ?
C12 C13 Ti1 72.2(5) . . ?
C9 C13 Ti1 72.2(5) . . ?
C18 C13 Ti1 129.1(6) . . ?
C9 C14 H14A 109.5 . . ?
C9 C14 H14B 109.5 . . ?
H14A C14 H14B 109.5 . . ?
C9 C14 H14C 109.5 . . ?
H14A C14 H14C 109.5 . . ?
H14B C14 H14C 109.5 . . ?
C10 C15 H15A 109.5 . . ?
C10 C15 H15B 109.5 . . ?
H15A C15 H15B 109.5 . . ?
C10 C15 H15C 109.5 . . ?
H15A C15 H15C 109.5 . . ?
H15B C15 H15C 109.5 . . ?
C11 C16 H16A 109.5 . . ?
C11 C16 H16B 109.5 . . ?
H16A C16 H16B 109.5 . . ?
C11 C16 H16C 109.5 . . ?
H16A C16 H16C 109.5 . . ?
H16B C16 H16C 109.5 . . ?
C12 C17 H17A 109.5 . . ?
C12 C17 H17B 109.5 . . ?
H17A C17 H17B 109.5 . . ?
C12 C17 H17C 109.5 . . ?
H17A C17 H17C 109.5 . . ?
H17B C17 H17C 109.5 . . ?
C13 C18 H18A 109.5 . . ?
C13 C18 H18B 109.5 . . ?
H18A C18 H18B 109.5 . . ?
C13 C18 H18C 109.5 . . ?
H18A C18 H18C 109.5 . . ?
H18B C18 H18C 109.5 . . ?
Si1 C19 H19A 109.5 . . ?
Si1 C19 H19B 109.5 . . ?
H19A C19 H19B 109.5 . . ?
Si1 C19 H19C 109.5 . . ?
H19A C19 H19C 109.5 . . ?
H19B C19 H19C 109.5 . . ?
Si1 C20 H20A 109.5 . . ?
Si1 C20 H20B 109.5 . . ?
H20A C20 H20B 109.5 . . ?
Si1 C20 H20C 109.5 . . ?
H20A C20 H20C 109.5 . . ?
H20B C20 H20C 109.5 . . ?
Si1 C21 H21A 109.5 . . ?
Si1 C21 H21B 109.5 . . ?
H21A C21 H21B 109.5 . . ?
Si1 C21 H21C 109.5 . . ?
H21A C21 H21C 109.5 . . ?
H21B C21 H21C 109.5 . . ?
C23 C22 C27 118.5(8) . . ?
C23 C22 N2 122.1(8) . . ?
C27 C22 N2 119.3(8) . . ?
C22 C23 C24 120.5(9) . . ?
C22 C23 H23 119.8 . . ?
C24 C23 H23 119.8 . . ?
C23 C24 C25 121.3(8) . . ?
C23 C24 C28 119.8(8) . . ?
C25 C24 C28 118.9(8) . . ?
C26 C25 C24 118.6(8) . . ?
C26 C25 H25 120.7 . . ?
C24 C25 H25 120.7 . . ?
C25 C26 C27 119.9(8) . . ?
C25 C26 C29 120.0(8) . . ?
C27 C26 C29 120.1(8) . . ?
C26 C27 C22 121.1(8) . . ?
C26 C27 H27 119.4 . . ?
C22 C27 H27 119.4 . . ?
F8 C28 F7 107.4(9) . . ?
F8 C28 F9 108.2(9) . . ?
F7 C28 F9 104.3(8) . . ?
F8 C28 C24 111.8(8) . . ?
F7 C28 C24 110.8(8) . . ?
F9 C28 C24 114.0(8) . . ?
F12 C29 F10 106.7(8) . . ?
F12 C29 F11 105.5(7) . . ?
F10 C29 F11 106.2(8) . . ?
F12 C29 C26 114.2(8) . . ?
F10 C29 C26 113.3(8) . . ?
F11 C29 C26 110.3(8) . . ?
C31 C30 C34 107.9(8) . . ?
C31 C30 C35 124.5(10) . . ?
C34 C30 C35 126.6(9) . . ?
C31 C30 Ti2 72.0(5) . . ?
C34 C30 Ti2 71.9(5) . . ?
C35 C30 Ti2 130.9(6) . . ?
C30 C31 C32 108.9(9) . . ?
C30 C31 C36 125.9(11) . . ?
C32 C31 C36 124.8(11) . . ?
C30 C31 Ti2 73.9(5) . . ?
C32 C31 Ti2 74.1(6) . . ?
C36 C31 Ti2 124.2(7) . . ?
C33 C32 C31 107.4(9) . . ?
C33 C32 C37 123.6(11) . . ?
C31 C32 C37 129.0(11) . . ?
C33 C32 Ti2 72.9(5) . . ?
C31 C32 Ti2 71.3(5) . . ?
C37 C32 Ti2 121.0(7) . . ?
C32 C33 C34 108.3(9) . . ?
C32 C33 C38 125.7(10) . . ?
C34 C33 C38 125.5(10) . . ?
C32 C33 Ti2 73.0(5) . . ?
C34 C33 Ti2 71.6(5) . . ?
C38 C33 Ti2 126.8(7) . . ?
C33 C34 C30 107.4(9) . . ?
C33 C34 C39 128.7(10) . . ?
C30 C34 C39 123.7(9) . . ?
C33 C34 Ti2 73.8(5) . . ?
C30 C34 Ti2 73.4(5) . . ?
C39 C34 Ti2 121.7(7) . . ?
C30 C35 H35A 109.5 . . ?
C30 C35 H35B 109.5 . . ?
H35A C35 H35B 109.5 . . ?
C30 C35 H35C 109.5 . . ?
H35A C35 H35C 109.5 . . ?
H35B C35 H35C 109.5 . . ?
C31 C36 H36A 109.5 . . ?
C31 C36 H36B 109.5 . . ?
H36A C36 H36B 109.5 . . ?
C31 C36 H36C 109.5 . . ?
H36A C36 H36C 109.5 . . ?
H36B C36 H36C 109.5 . . ?
C32 C37 H37A 109.5 . . ?
C32 C37 H37B 109.5 . . ?
H37A C37 H37B 109.5 . . ?
C32 C37 H37C 109.5 . . ?
H37A C37 H37C 109.5 . . ?
H37B C37 H37C 109.5 . . ?
C33 C38 H38A 109.5 . . ?
C33 C38 H38B 109.5 . . ?
H38A C38 H38B 109.5 . . ?
C33 C38 H38C 109.5 . . ?
H38A C38 H38C 109.5 . . ?
H38B C38 H38C 109.5 . . ?
C34 C39 H39A 109.5 . . ?
C34 C39 H39B 109.5 . . ?
H39A C39 H39B 109.5 . . ?
C34 C39 H39C 109.5 . . ?
H39A C39 H39C 109.5 . . ?
H39B C39 H39C 109.5 . . ?
Si2 C40 H40A 109.5 . . ?
Si2 C40 H40B 109.5 . . ?
H40A C40 H40B 109.5 . . ?
Si2 C40 H40C 109.5 . . ?
H40A C40 H40C 109.5 . . ?
H40B C40 H40C 109.5 . . ?
Si2 C41 H41A 109.5 . . ?
Si2 C41 H41B 109.5 . . ?
H41A C41 H41B 109.5 . . ?
Si2 C41 H41C 109.5 . . ?
H41A C41 H41C 109.5 . . ?
H41B C41 H41C 109.5 . . ?
Si2 C42 H42A 109.5 . . ?
Si2 C42 H42B 109.5 . . ?
H42A C42 H42B 109.5 . . ?
Si2 C42 H42C 109.5 . . ?
H42A C42 H42C 109.5 . . ?
H42B C42 H42C 109.5 . . ?

loop_
_geom_bond_atom_site_label_1
_geom_bond_atom_site_label_2
_geom_bond_distance
_geom_bond_site_symmetry_2
_geom_bond_publ_flag
Ti1 N1 1.938(7) . ?
Ti1 Cl1 2.257(3) . ?
Ti1 Cl2 2.280(3) . ?
Ti1 C10 2.390(8) . ?
Ti1 C11 2.394(9) . ?
Ti1 C12 2.395(9) . ?
Ti1 C9 2.404(9) . ?
Ti1 C13 2.407(9) . ?
Ti2 N2 1.924(7) . ?
Ti2 Cl3 2.261(3) . ?
Ti2 Cl4 2.294(3) . ?
Ti2 C31 2.364(9) . ?
Ti2 C34 2.369(9) . ?
Ti2 C30 2.389(9) . ?
Ti2 C33 2.399(9) . ?
Ti2 C32 2.400(9) . ?
Si1 N1 1.800(7) . ?
Si1 C20 1.853(10) . ?
Si1 C21 1.871(9) . ?
Si1 C19 1.883(10) . ?
Si2 N2 1.815(7) . ?
Si2 C40 1.831(10) . ?
Si2 C42 1.867(11) . ?
Si2 C41 1.873(11) . ?
F1 C7 1.308(12) . ?
F2 C7 1.346(11) . ?
F3 C7 1.359(11) . ?
F4 C8 1.320(11) . ?
F5 C8 1.304(12) . ?
F6 C8 1.327(13) . ?
F7 C28 1.332(12) . ?
F8 C28 1.301(12) . ?
F9 C28 1.334(12) . ?
F10 C29 1.346(11) . ?
F11 C29 1.354(10) . ?
F12 C29 1.324(11) . ?
N1 C1 1.445(10) . ?
N2 C22 1.419(11) . ?
C1 C6 1.379(12) . ?
C1 C2 1.413(12) . ?
C2 C3 1.378(12) . ?
C2 H2 0.9500 . ?
C3 C4 1.403(12) . ?
C3 C7 1.487(12) . ?
C4 C5 1.397(12) . ?
C4 H4 0.9500 . ?
C5 C6 1.381(12) . ?
C5 C8 1.521(13) . ?
C6 H6 0.9500 . ?
C9 C10 1.415(12) . ?
C9 C13 1.462(12) . ?
C9 C14 1.472(12) . ?
C10 C11 1.438(13) . ?
C10 C15 1.494(12) . ?
C11 C12 1.441(11) . ?
C11 C16 1.484(12) . ?
C12 C13 1.430(12) . ?
C12 C17 1.506(12) . ?
C13 C18 1.492(12) . ?
C14 H14A 0.9800 . ?
C14 H14B 0.9800 . ?
C14 H14C 0.9800 . ?
C15 H15A 0.9800 . ?
C15 H15B 0.9800 . ?
C15 H15C 0.9800 . ?
C16 H16A 0.9800 . ?
C16 H16B 0.9800 . ?
C16 H16C 0.9800 . ?
C17 H17A 0.9800 . ?
C17 H17B 0.9800 . ?
C17 H17C 0.9800 . ?
C18 H18A 0.9800 . ?
C18 H18B 0.9800 . ?
C18 H18C 0.9800 . ?
C19 H19A 0.9800 . ?
C19 H19B 0.9800 . ?
C19 H19C 0.9800 . ?
C20 H20A 0.9800 . ?
C20 H20B 0.9800 . ?
C20 H20C 0.9800 . ?
C21 H21A 0.9800 . ?
C21 H21B 0.9800 . ?
C21 H21C 0.9800 . ?
C22 C23 1.374(12) . ?
C22 C27 1.406(12) . ?
C23 C24 1.389(13) . ?
C23 H23 0.9500 . ?
C24 C25 1.407(12) . ?
C24 C28 1.517(12) . ?
C25 C26 1.375(12) . ?
C25 H25 0.9500 . ?
C26 C27 1.405(12) . ?
C26 C29 1.501(12) . ?
C27 H27 0.9500 . ?
C30 C31 1.396(14) . ?
C30 C34 1.421(13) . ?
C30 C35 1.527(13) . ?
C31 C32 1.415(15) . ?
C31 C36 1.503(15) . ?
C32 C33 1.408(14) . ?
C32 C37 1.498(14) . ?
C33 C34 1.418(13) . ?
C33 C38 1.525(14) . ?
C34 C39 1.488(14) . ?
C35 H35A 0.9800 . ?
C35 H35B 0.9800 . ?
C35 H35C 0.9800 . ?
C36 H36A 0.9800 . ?
C36 H36B 0.9800 . ?
C36 H36C 0.9800 . ?
C37 H37A 0.9800 . ?
C37 H37B 0.9800 . ?
C37 H37C 0.9800 . ?
C38 H38A 0.9800 . ?
C38 H38B 0.9800 . ?
C38 H38C 0.9800 . ?
C39 H39A 0.9800 . ?
C39 H39B 0.9800 . ?
C39 H39C 0.9800 . ?
C40 H40A 0.9800 . ?
C40 H40B 0.9800 . ?
C40 H40C 0.9800 . ?
C41 H41A 0.9800 . ?
C41 H41B 0.9800 . ?
C41 H41C 0.9800 . ?
C42 H42A 0.9800 . ?
C42 H42B 0.9800 . ?
C42 H42C 0.9800 . ?

loop_
_geom_torsion_atom_site_label_1
_geom_torsion_atom_site_label_2
_geom_torsion_atom_site_label_3
_geom_torsion_atom_site_label_4
_geom_torsion
_geom_torsion_site_symmetry_1
_geom_torsion_site_symmetry_2
_geom_torsion_site_symmetry_3
_geom_torsion_site_symmetry_4
_geom_torsion_publ_flag
C20 Si1 N1 C1 -147.5(6) . . . . ?
C21 Si1 N1 C1 -31.2(7) . . . . ?
C19 Si1 N1 C1 87.8(6) . . . . ?
C20 Si1 N1 Ti1 33.2(6) . . . . ?
C21 Si1 N1 Ti1 149.5(4) . . . . ?
C19 Si1 N1 Ti1 -91.5(5) . . . . ?
Cl1 Ti1 N1 C1 -142.5(7) . . . . ?
Cl2 Ti1 N1 C1 112.9(7) . . . . ?
C10 Ti1 N1 C1 -53.1(8) . . . . ?
C11 Ti1 N1 C1 -22.2(11) . . . . ?
C12 Ti1 N1 C1 20.3(9) . . . . ?
C9 Ti1 N1 C1 -32.5(8) . . . . ?
C13 Ti1 N1 C1 3.1(8) . . . . ?
Cl1 Ti1 N1 Si1 36.5(4) . . . . ?
Cl2 Ti1 N1 Si1 -68.0(4) . . . . ?
C10 Ti1 N1 Si1 125.9(4) . . . . ?
C11 Ti1 N1 Si1 156.8(5) . . . . ?
C12 Ti1 N1 Si1 -160.6(3) . . . . ?
C9 Ti1 N1 Si1 146.6(4) . . . . ?
C13 Ti1 N1 Si1 -177.9(4) . . . . ?
C40 Si2 N2 C22 -118.0(6) . . . . ?
C42 Si2 N2 C22 116.7(7) . . . . ?
C41 Si2 N2 C22 0.5(8) . . . . ?
C40 Si2 N2 Ti2 74.9(5) . . . . ?
C42 Si2 N2 Ti2 -50.4(6) . . . . ?
C41 Si2 N2 Ti2 -166.6(6) . . . . ?
Cl3 Ti2 N2 C22 174.0(6) . . . . ?
Cl4 Ti2 N2 C22 -80.9(7) . . . . ?
C31 Ti2 N2 C22 12.9(8) . . . . ?
C34 Ti2 N2 C22 74.1(7) . . . . ?
C30 Ti2 N2 C22 41.8(7) . . . . ?
C33 Ti2 N2 C22 77.7(8) . . . . ?
C32 Ti2 N2 C22 18.3(10) . . . . ?
Cl3 Ti2 N2 Si2 -20.6(4) . . . . ?
Cl4 Ti2 N2 Si2 84.5(4) . . . . ?
C31 Ti2 N2 Si2 178.3(4) . . . . ?
C34 Ti2 N2 Si2 -120.6(4) . . . . ?
C30 Ti2 N2 Si2 -152.9(4) . . . . ?
C33 Ti2 N2 Si2 -117.0(5) . . . . ?
C32 Ti2 N2 Si2 -176.3(5) . . . . ?
Si1 N1 C1 C6 -74.5(9) . . . . ?
Ti1 N1 C1 C6 104.6(9) . . . . ?
Si1 N1 C1 C2 98.9(8) . . . . ?
Ti1 N1 C1 C2 -82.0(10) . . . . ?
C6 C1 C2 C3 -1.7(13) . . . . ?
N1 C1 C2 C3 -175.2(8) . . . . ?
C1 C2 C3 C4 3.0(13) . . . . ?
C1 C2 C3 C7 -178.3(8) . . . . ?
C2 C3 C4 C5 -3.6(13) . . . . ?
C7 C3 C4 C5 177.7(9) . . . . ?
C3 C4 C5 C6 3.1(13) . . . . ?
C3 C4 C5 C8 178.5(9) . . . . ?
C2 C1 C6 C5 1.2(13) . . . . ?
N1 C1 C6 C5 174.6(8) . . . . ?
C4 C5 C6 C1 -1.9(13) . . . . ?
C8 C5 C6 C1 -177.4(9) . . . . ?
C2 C3 C7 F1 64.1(12) . . . . ?
C4 C3 C7 F1 -117.1(10) . . . . ?
C2 C3 C7 F2 -54.9(12) . . . . ?
C4 C3 C7 F2 123.8(10) . . . . ?
C2 C3 C7 F3 -175.1(8) . . . . ?
C4 C3 C7 F3 3.6(13) . . . . ?
C6 C5 C8 F5 67.0(13) . . . . ?
C4 C5 C8 F5 -108.6(11) . . . . ?
C6 C5 C8 F4 -170.2(9) . . . . ?
C4 C5 C8 F4 14.2(14) . . . . ?
C6 C5 C8 F6 -51.2(12) . . . . ?
C4 C5 C8 F6 133.2(9) . . . . ?
N1 Ti1 C9 C10 -148.7(5) . . . . ?
Cl1 Ti1 C9 C10 -45.0(5) . . . . ?
Cl2 Ti1 C9 C10 92.1(6) . . . . ?
C11 Ti1 C9 C10 36.8(5) . . . . ?
C12 Ti1 C9 C10 78.3(5) . . . . ?
C13 Ti1 C9 C10 115.3(7) . . . . ?
N1 Ti1 C9 C13 96.0(5) . . . . ?
Cl1 Ti1 C9 C13 -160.3(4) . . . . ?
Cl2 Ti1 C9 C13 -23.2(7) . . . . ?
C10 Ti1 C9 C13 -115.3(7) . . . . ?
C11 Ti1 C9 C13 -78.5(5) . . . . ?
C12 Ti1 C9 C13 -37.0(5) . . . . ?
N1 Ti1 C9 C14 -25.8(9) . . . . ?
Cl1 Ti1 C9 C14 77.9(8) . . . . ?
Cl2 Ti1 C9 C14 -145.0(7) . . . . ?
C10 Ti1 C9 C14 122.9(11) . . . . ?
C11 Ti1 C9 C14 159.7(9) . . . . ?
C12 Ti1 C9 C14 -158.8(9) . . . . ?
C13 Ti1 C9 C14 -121.8(10) . . . . ?
C13 C9 C10 C11 0.3(10) . . . . ?
C14 C9 C10 C11 170.3(9) . . . . ?
Ti1 C9 C10 C11 -64.1(6) . . . . ?
C13 C9 C10 C15 -174.0(8) . . . . ?
C14 C9 C10 C15 -4.0(15) . . . . ?
Ti1 C9 C10 C15 121.6(9) . . . . ?
C13 C9 C10 Ti1 64.5(6) . . . . ?
C14 C9 C10 Ti1 -125.5(9) . . . . ?
N1 Ti1 C10 C9 38.5(6) . . . . ?
Cl1 Ti1 C10 C9 137.6(5) . . . . ?
Cl2 Ti1 C10 C9 -123.5(5) . . . . ?
C11 Ti1 C10 C9 -117.4(7) . . . . ?
C12 Ti1 C10 C9 -79.5(5) . . . . ?
C13 Ti1 C10 C9 -38.2(5) . . . . ?
N1 Ti1 C10 C11 155.9(5) . . . . ?
Cl1 Ti1 C10 C11 -105.0(5) . . . . ?
Cl2 Ti1 C10 C11 -6.0(6) . . . . ?
C12 Ti1 C10 C11 37.9(5) . . . . ?
C9 Ti1 C10 C11 117.4(7) . . . . ?
C13 Ti1 C10 C11 79.2(5) . . . . ?
N1 Ti1 C10 C15 -81.1(8) . . . . ?
Cl1 Ti1 C10 C15 18.0(8) . . . . ?
Cl2 Ti1 C10 C15 116.9(8) . . . . ?
C11 Ti1 C10 C15 123.0(10) . . . . ?
C12 Ti1 C10 C15 160.9(9) . . . . ?
C9 Ti1 C10 C15 -119.6(10) . . . . ?
C13 Ti1 C10 C15 -157.9(9) . . . . ?
C9 C10 C11 C12 -0.2(10) . . . . ?
C15 C10 C11 C12 173.9(8) . . . . ?
Ti1 C10 C11 C12 -64.8(6) . . . . ?
C9 C10 C11 C16 179.2(9) . . . . ?
C15 C10 C11 C16 -6.7(15) . . . . ?
Ti1 C10 C11 C16 114.6(9) . . . . ?
C9 C10 C11 Ti1 64.6(6) . . . . ?
C15 C10 C11 Ti1 -121.3(9) . . . . ?
N1 Ti1 C11 C10 -48.1(9) . . . . ?
Cl1 Ti1 C11 C10 73.9(5) . . . . ?
Cl2 Ti1 C11 C10 175.4(5) . . . . ?
C12 Ti1 C11 C10 -114.9(7) . . . . ?
C9 Ti1 C11 C10 -36.1(5) . . . . ?
C13 Ti1 C11 C10 -78.0(5) . . . . ?
N1 Ti1 C11 C12 66.8(9) . . . . ?
Cl1 Ti1 C11 C12 -171.2(5) . . . . ?
Cl2 Ti1 C11 C12 -69.7(5) . . . . ?
C10 Ti1 C11 C12 114.9(7) . . . . ?
C9 Ti1 C11 C12 78.8(5) . . . . ?
C13 Ti1 C11 C12 36.9(5) . . . . ?
N1 Ti1 C11 C16 -170.2(6) . . . . ?
Cl1 Ti1 C11 C16 -48.2(7) . . . . ?
Cl2 Ti1 C11 C16 53.3(7) . . . . ?
C10 Ti1 C11 C16 -122.1(9) . . . . ?
C12 Ti1 C11 C16 123.0(9) . . . . ?
C9 Ti1 C11 C16 -158.2(8) . . . . ?
C13 Ti1 C11 C16 159.9(8) . . . . ?
C10 C11 C12 C13 -0.1(10) . . . . ?
C16 C11 C12 C13 -179.5(8) . . . . ?
Ti1 C11 C12 C13 -64.7(6) . . . . ?
C10 C11 C12 C17 -173.9(8) . . . . ?
C16 C11 C12 C17 6.7(15) . . . . ?
Ti1 C11 C12 C17 121.5(9) . . . . ?
C10 C11 C12 Ti1 64.6(6) . . . . ?
C16 C11 C12 Ti1 -114.8(9) . . . . ?
N1 Ti1 C12 C13 -31.2(6) . . . . ?
Cl1 Ti1 C12 C13 127.5(4) . . . . ?
Cl2 Ti1 C12 C13 -133.5(5) . . . . ?
C10 Ti1 C12 C13 78.5(5) . . . . ?
C11 Ti1 C12 C13 116.4(7) . . . . ?
C9 Ti1 C12 C13 37.8(5) . . . . ?
N1 Ti1 C12 C11 -147.6(5) . . . . ?
Cl1 Ti1 C12 C11 11.1(6) . . . . ?
Cl2 Ti1 C12 C11 110.1(5) . . . . ?
C10 Ti1 C12 C11 -37.9(5) . . . . ?
C9 Ti1 C12 C11 -78.6(5) . . . . ?
C13 Ti1 C12 C11 -116.4(7) . . . . ?
N1 Ti1 C12 C17 90.0(8) . . . . ?
Cl1 Ti1 C12 C17 -111.4(7) . . . . ?
Cl2 Ti1 C12 C17 -12.3(7) . . . . ?
C10 Ti1 C12 C17 -160.3(8) . . . . ?
C11 Ti1 C12 C17 -122.4(10) . . . . ?
C9 Ti1 C12 C17 158.9(8) . . . . ?
C13 Ti1 C12 C17 121.2(9) . . . . ?
C11 C12 C13 C9 0.3(10) . . . . ?
C17 C12 C13 C9 174.2(8) . . . . ?
Ti1 C12 C13 C9 -64.0(6) . . . . ?
C11 C12 C13 C18 -170.1(8) . . . . ?
C17 C12 C13 C18 3.8(14) . . . . ?
Ti1 C12 C13 C18 125.6(8) . . . . ?
C11 C12 C13 Ti1 64.3(6) . . . . ?
C17 C12 C13 Ti1 -121.8(9) . . . . ?
C10 C9 C13 C12 -0.4(10) . . . . ?
C14 C9 C13 C12 -170.5(8) . . . . ?
Ti1 C9 C13 C12 64.0(6) . . . . ?
C10 C9 C13 C18 169.6(8) . . . . ?
C14 C9 C13 C18 -0.5(14) . . . . ?
Ti1 C9 C13 C18 -126.0(9) . . . . ?
C10 C9 C13 Ti1 -64.4(6) . . . . ?
C14 C9 C13 Ti1 125.5(9) . . . . ?
N1 Ti1 C13 C12 156.0(5) . . . . ?
Cl1 Ti1 C13 C12 -85.4(5) . . . . ?
Cl2 Ti1 C13 C12 49.0(5) . . . . ?
C10 Ti1 C13 C12 -78.8(5) . . . . ?
C11 Ti1 C13 C12 -37.3(5) . . . . ?
C9 Ti1 C13 C12 -115.9(7) . . . . ?
N1 Ti1 C13 C9 -88.1(5) . . . . ?
Cl1 Ti1 C13 C9 30.5(6) . . . . ?
Cl2 Ti1 C13 C9 164.9(4) . . . . ?
C10 Ti1 C13 C9 37.1(5) . . . . ?
C11 Ti1 C13 C9 78.6(5) . . . . ?
C12 Ti1 C13 C9 115.9(7) . . . . ?
N1 Ti1 C13 C18 36.0(8) . . . . ?
Cl1 Ti1 C13 C18 154.6(6) . . . . ?
Cl2 Ti1 C13 C18 -71.0(8) . . . . ?
C10 Ti1 C13 C18 161.2(9) . . . . ?
C11 Ti1 C13 C18 -157.3(9) . . . . ?
C12 Ti1 C13 C18 -120.0(10) . . . . ?
C9 Ti1 C13 C18 124.1(10) . . . . ?
Si2 N2 C22 C23 75.0(9) . . . . ?
Ti2 N2 C22 C23 -118.7(8) . . . . ?
Si2 N2 C22 C27 -101.3(8) . . . . ?
Ti2 N2 C22 C27 65.0(10) . . . . ?
C27 C22 C23 C24 -1.9(13) . . . . ?
N2 C22 C23 C24 -178.1(8) . . . . ?
C22 C23 C24 C25 -0.1(14) . . . . ?
C22 C23 C24 C28 178.6(9) . . . . ?
C23 C24 C25 C26 2.0(13) . . . . ?
C28 C24 C25 C26 -176.7(8) . . . . ?
C24 C25 C26 C27 -2.0(12) . . . . ?
C24 C25 C26 C29 179.1(8) . . . . ?
C25 C26 C27 C22 0.1(13) . . . . ?
C29 C26 C27 C22 179.0(8) . . . . ?
C23 C22 C27 C26 1.9(13) . . . . ?
N2 C22 C27 C26 178.3(8) . . . . ?
C23 C24 C28 F8 -75.4(12) . . . . ?
C25 C24 C28 F8 103.4(11) . . . . ?
C23 C24 C28 F7 44.3(12) . . . . ?
C25 C24 C28 F7 -136.9(9) . . . . ?
C23 C24 C28 F9 161.6(9) . . . . ?
C25 C24 C28 F9 -19.7(13) . . . . ?
C25 C26 C29 F12 7.0(12) . . . . ?
C27 C26 C29 F12 -171.9(8) . . . . ?
C25 C26 C29 F10 129.5(9) . . . . ?
C27 C26 C29 F10 -49.4(11) . . . . ?
C25 C26 C29 F11 -111.6(9) . . . . ?
C27 C26 C29 F11 69.5(11) . . . . ?
N2 Ti2 C30 C31 -127.4(6) . . . . ?
Cl3 Ti2 C30 C31 121.3(6) . . . . ?
Cl4 Ti2 C30 C31 -24.7(6) . . . . ?
C34 Ti2 C30 C31 116.5(8) . . . . ?
C33 Ti2 C30 C31 78.4(6) . . . . ?
C32 Ti2 C30 C31 37.5(6) . . . . ?
N2 Ti2 C30 C34 116.1(6) . . . . ?
Cl3 Ti2 C30 C34 4.9(7) . . . . ?
Cl4 Ti2 C30 C34 -141.1(5) . . . . ?
C31 Ti2 C30 C34 -116.5(8) . . . . ?
C33 Ti2 C30 C34 -38.1(6) . . . . ?
C32 Ti2 C30 C34 -79.0(6) . . . . ?
N2 Ti2 C30 C35 -7.1(10) . . . . ?
Cl3 Ti2 C30 C35 -118.3(9) . . . . ?
Cl4 Ti2 C30 C35 95.7(10) . . . . ?
C31 Ti2 C30 C35 120.4(12) . . . . ?
C34 Ti2 C30 C35 -123.2(12) . . . . ?
C33 Ti2 C30 C35 -161.2(11) . . . . ?
C32 Ti2 C30 C35 157.9(11) . . . . ?
C34 C30 C31 C32 -3.1(10) . . . . ?
C35 C30 C31 C32 165.9(8) . . . . ?
Ti2 C30 C31 C32 -66.4(7) . . . . ?
C34 C30 C31 C36 -175.7(9) . . . . ?
C35 C30 C31 C36 -6.8(15) . . . . ?
Ti2 C30 C31 C36 120.9(10) . . . . ?
C34 C30 C31 Ti2 63.3(6) . . . . ?
C35 C30 C31 Ti2 -127.7(8) . . . . ?
N2 Ti2 C31 C30 59.1(6) . . . . ?
Cl3 Ti2 C31 C30 -92.4(6) . . . . ?
Cl4 Ti2 C31 C30 159.2(5) . . . . ?
C34 Ti2 C31 C30 -37.2(5) . . . . ?
C33 Ti2 C31 C30 -78.6(6) . . . . ?
C32 Ti2 C31 C30 -115.6(8) . . . . ?
N2 Ti2 C31 C32 174.8(5) . . . . ?
Cl3 Ti2 C31 C32 23.3(8) . . . . ?
Cl4 Ti2 C31 C32 -85.2(6) . . . . ?
C34 Ti2 C31 C32 78.4(6) . . . . ?
C30 Ti2 C31 C32 115.6(8) . . . . ?
C33 Ti2 C31 C32 37.0(6) . . . . ?
N2 Ti2 C31 C36 -63.6(11) . . . . ?
Cl3 Ti2 C31 C36 144.9(9) . . . . ?
Cl4 Ti2 C31 C36 36.4(10) . . . . ?
C34 Ti2 C31 C36 -160.0(12) . . . . ?
C30 Ti2 C31 C36 -122.7(13) . . . . ?
C33 Ti2 C31 C36 158.6(12) . . . . ?
C32 Ti2 C31 C36 121.6(13) . . . . ?
C30 C31 C32 C33 1.8(11) . . . . ?
C36 C31 C32 C33 174.6(9) . . . . ?
Ti2 C31 C32 C33 -64.5(7) . . . . ?
C30 C31 C32 C37 -178.6(10) . . . . ?
C36 C31 C32 C37 -5.8(16) . . . . ?
Ti2 C31 C32 C37 115.2(10) . . . . ?
C30 C31 C32 Ti2 66.3(6) . . . . ?
C36 C31 C32 Ti2 -121.0(10) . . . . ?
N2 Ti2 C32 C33 106.9(8) . . . . ?
Cl3 Ti2 C32 C33 -48.6(6) . . . . ?
Cl4 Ti2 C32 C33 -150.4(6) . . . . ?
C31 Ti2 C32 C33 115.7(8) . . . . ?
C34 Ti2 C32 C33 37.0(6) . . . . ?
C30 Ti2 C32 C33 78.6(6) . . . . ?
N2 Ti2 C32 C31 -8.8(9) . . . . ?
Cl3 Ti2 C32 C31 -164.3(5) . . . . ?
Cl4 Ti2 C32 C31 93.9(6) . . . . ?
C34 Ti2 C32 C31 -78.7(6) . . . . ?
C30 Ti2 C32 C31 -37.1(6) . . . . ?
C33 Ti2 C32 C31 -115.7(8) . . . . ?
N2 Ti2 C32 C37 -133.8(9) . . . . ?
Cl3 Ti2 C32 C37 70.7(10) . . . . ?
Cl4 Ti2 C32 C37 -31.0(10) . . . . ?
C31 Ti2 C32 C37 -124.9(12) . . . . ?
C34 Ti2 C32 C37 156.4(11) . . . . ?
C30 Ti2 C32 C37 -162.0(11) . . . . ?
C33 Ti2 C32 C37 119.4(12) . . . . ?
C31 C32 C33 C34 0.2(11) . . . . ?
C37 C32 C33 C34 -179.5(9) . . . . ?
Ti2 C32 C33 C34 -63.3(7) . . . . ?
C31 C32 C33 C38 -173.1(9) . . . . ?
C37 C32 C33 C38 7.2(16) . . . . ?
Ti2 C32 C33 C38 123.5(10) . . . . ?
C31 C32 C33 Ti2 63.4(7) . . . . ?
C37 C32 C33 Ti2 -116.2(10) . . . . ?
N2 Ti2 C33 C32 -122.7(7) . . . . ?
Cl3 Ti2 C33 C32 133.4(6) . . . . ?
Cl4 Ti2 C33 C32 33.5(7) . . . . ?
C31 Ti2 C33 C32 -37.5(6) . . . . ?
C34 Ti2 C33 C32 -116.7(9) . . . . ?
C30 Ti2 C33 C32 -78.5(6) . . . . ?
N2 Ti2 C33 C34 -6.1(9) . . . . ?
Cl3 Ti2 C33 C34 -109.9(6) . . . . ?
Cl4 Ti2 C33 C34 150.2(5) . . . . ?
C31 Ti2 C33 C34 79.2(6) . . . . ?
C30 Ti2 C33 C34 38.2(5) . . . . ?
C32 Ti2 C33 C34 116.7(9) . . . . ?
N2 Ti2 C33 C38 115.0(10) . . . . ?
Cl3 Ti2 C33 C38 11.1(10) . . . . ?
Cl4 Ti2 C33 C38 -88.8(10) . . . . ?
C31 Ti2 C33 C38 -159.8(12) . . . . ?
C34 Ti2 C33 C38 121.1(13) . . . . ?
C30 Ti2 C33 C38 159.3(12) . . . . ?
C32 Ti2 C33 C38 -122.3(13) . . . . ?
C32 C33 C34 C30 -2.0(11) . . . . ?
C38 C33 C34 C30 171.2(9) . . . . ?
Ti2 C33 C34 C30 -66.2(6) . . . . ?
C32 C33 C34 C39 -177.8(10) . . . . ?
C38 C33 C34 C39 -4.5(16) . . . . ?
Ti2 C33 C34 C39 118.0(10) . . . . ?
C32 C33 C34 Ti2 64.2(7) . . . . ?
C38 C33 C34 Ti2 -122.5(10) . . . . ?
C31 C30 C34 C33 3.1(10) . . . . ?
C35 C30 C34 C33 -165.5(9) . . . . ?
Ti2 C30 C34 C33 66.5(6) . . . . ?
C31 C30 C34 C39 179.2(9) . . . . ?
C35 C30 C34 C39 10.5(15) . . . . ?
Ti2 C30 C34 C39 -117.4(9) . . . . ?
C31 C30 C34 Ti2 -63.4(6) . . . . ?
C35 C30 C34 Ti2 127.9(9) . . . . ?
N2 Ti2 C34 C33 176.0(6) . . . . ?
Cl3 Ti2 C34 C33 69.4(6) . . . . ?
Cl4 Ti2 C34 C33 -49.1(8) . . . . ?
C31 Ti2 C34 C33 -77.7(6) . . . . ?
C30 Ti2 C34 C33 -114.3(8) . . . . ?
C32 Ti2 C34 C33 -36.5(6) . . . . ?
N2 Ti2 C34 C30 -69.6(6) . . . . ?
Cl3 Ti2 C34 C30 -176.3(5) . . . . ?
Cl4 Ti2 C34 C30 65.2(7) . . . . ?
C31 Ti2 C34 C30 36.6(5) . . . . ?
C33 Ti2 C34 C30 114.3(8) . . . . ?
C32 Ti2 C34 C30 77.8(6) . . . . ?
N2 Ti2 C34 C39 50.1(9) . . . . ?
Cl3 Ti2 C34 C39 -56.5(9) . . . . ?
Cl4 Ti2 C34 C39 -175.0(7) . . . . ?
C31 Ti2 C34 C39 156.3(10) . . . . ?
C30 Ti2 C34 C39 119.8(11) . . . . ?
C33 Ti2 C34 C39 -125.9(11) . . . . ?
C32 Ti2 C34 C39 -162.4(10) . . . . ?
